data_1557719
loop_
_publ_author_name
'Carrasco, Ana C.'
'Rodr\'iguez-Fanjul, Vanessa'
'Habtemariam, Abraha'
'Pizarro, Ana M.'

_publ_section_title
;
 Structurally Strained Half-Sandwich Iridium(III) Complexes As Highly
 Potent Anticancer Agents.
;
_journal_name_full 'Journal of medicinal chemistry'
_journal_paper_doi 10.1021/acs.jmedchem.9b02000
_journal_year 2020
_chemical_formula_sum 'C27 H25 Cl3 F8 Ir N2 P'
_chemical_formula_weight 859.01
_chemical_name_common ACC_75_01
_space_group_crystal_system triclinic
_space_group_IT_number 2
_space_group_name_Hall '-P 1'
_space_group_name_H-M_alt 'P -1'
_atom_sites_solution_hydrogens geom
_cell_angle_alpha 84.168(3)
_cell_angle_beta 86.455(2)
_cell_angle_gamma 75.920(2)
_cell_formula_units_Z 2
_cell_length_a 8.8857(3)
_cell_length_b 11.9211(5)
_cell_length_c 14.3535(6)
_cell_measurement_reflns_used 130
_cell_measurement_temperature 150.(2)
_cell_measurement_theta_max 25.7469
_cell_measurement_theta_min 3.7398
_cell_volume 1466.03(10)
_computing_cell_refinement 'Bruker SAINT'
_computing_data_collection 'Bruker APEX2'
_computing_data_reduction 'Bruker SAINT'
_computing_molecular_graphics 'Bruker SHELXTL'
_computing_publication_material 'Bruker SHELXTL'
_computing_structure_refinement 'SHELXL-2014 (Sheldrick 2014)'
_computing_structure_solution 'SHELXS-97 (Sheldrick 2008)'
_diffrn_ambient_temperature 150.(2)
_diffrn_measured_fraction_theta_full 1.000
_diffrn_measured_fraction_theta_max 1.000
_diffrn_measurement_device_type 'Bruker Kappa Apex II'
_diffrn_measurement_method '\f and \w scans'
_diffrn_radiation_type 'Mo K\a'
_diffrn_radiation_wavelength 0.71073
_diffrn_reflns_av_R_equivalents 0.0799
_diffrn_reflns_av_unetI/netI 0.0678
_diffrn_reflns_limit_h_max 10
_diffrn_reflns_limit_h_min -10
_diffrn_reflns_limit_k_max 14
_diffrn_reflns_limit_k_min -14
_diffrn_reflns_limit_l_max 17
_diffrn_reflns_limit_l_min -17
_diffrn_reflns_number 25951
_diffrn_reflns_theta_full 25.35
_diffrn_reflns_theta_max 25.35
_diffrn_reflns_theta_min 1.43
_exptl_absorpt_coefficient_mu 4.955
_exptl_absorpt_correction_T_max 0.81
_exptl_absorpt_correction_T_min 0.47
_exptl_absorpt_correction_type multi-scan
_exptl_absorpt_process_details sadabs
_exptl_crystal_colour 'clear intense yellow'
_exptl_crystal_density_diffrn 1.946
_exptl_crystal_density_method 'not measured'
_exptl_crystal_description prismatic
_exptl_crystal_F_000 832
_exptl_crystal_size_max 0.180
_exptl_crystal_size_mid 0.067
_exptl_crystal_size_min 0.044
_refine_diff_density_max 1.191
_refine_diff_density_min -1.066
_refine_ls_extinction_method none
_refine_ls_goodness_of_fit_ref 1.060
_refine_ls_hydrogen_treatment constr
_refine_ls_matrix_type full
_refine_ls_number_parameters 383
_refine_ls_number_reflns 5377
_refine_ls_number_restraints 0
_refine_ls_restrained_S_all 1.060
_refine_ls_R_factor_all 0.0475
_refine_ls_R_factor_gt 0.0355
_refine_ls_shift/su_max 0.000
_refine_ls_shift/su_mean 0.000
_refine_ls_structure_factor_coef Fsqd
_refine_ls_weighting_details 'w=1/[\s^2^(Fo^2^)+(0.0304P)^2^+0.0934P] where P=(Fo^2^+2Fc^2^)/3'
_refine_ls_weighting_scheme calc
_refine_ls_wR_factor_gt 0.0732
_refine_ls_wR_factor_ref 0.0775
_reflns_number_gt 4569
_reflns_number_total 5377
_reflns_threshold_expression 'I > 2\s(I)'
_cod_data_source_file jm9b02000_si_006.cif
_cod_data_source_block 02378AnaMPizarro
_cod_database_code 1557719

loop_
_space_group_symop_operation_xyz
'x, y, z'
'-x, -y, -z'

loop_
_atom_site_type_symbol
_atom_site_label
_atom_site_fract_x
_atom_site_fract_y
_atom_site_fract_z
_atom_site_U_iso_or_equiv
_atom_site_adp_type
_atom_site_calc_flag
_atom_site_refinement_flags_adp
_atom_site_refinement_flags_occupancy
_atom_site_refinement_flags_posn
_atom_site_occupancy
_atom_site_disorder_assembly
_atom_site_disorder_group
C C2 0.0893(6) 0.6974(5) 0.8073(4) 0.0198(14) Uani d . . . 1 . .
C C3 0.0507(6) 0.6839(5) 0.7141(4) 0.0209(14) Uani d . . . 1 . .
C C4 0.0921(7) 0.7743(5) 0.6498(4) 0.0202(14) Uani d . . . 1 . .
C C5 0.1537(6) 0.8477(5) 0.7050(5) 0.0229(15) Uani d . . . 1 . .
C C1 0.1577(7) 0.7963(5) 0.7994(4) 0.0202(14) Uani d . . . 1 . .
C C6 0.2455(7) 0.8262(5) 0.8764(4) 0.0257(15) Uani d . . . 1 . .
H H6A 0.2702 0.9023 0.8583 0.031 Uiso calc U . R 1 . .
H H6B 0.1789 0.8332 0.9345 0.031 Uiso calc U . R 1 . .
C C7 0.3924(7) 0.7364(5) 0.8951(4) 0.0212(14) Uani d . . . 1 . .
C C8 0.4730(7) 0.7290(6) 0.9755(5) 0.0325(17) Uani d . . . 1 . .
H H8 0.433 0.781 1.022 0.039 Uiso calc U . R 1 . .
C C9 0.6117(8) 0.6468(6) 0.9893(5) 0.0375(18) Uani d . . . 1 . .
H H9 0.6664 0.6416 1.045 0.045 Uiso calc U . R 1 . .
C C10 0.6686(7) 0.5731(6) 0.9213(5) 0.0303(16) Uani d . . . 1 . .
H H10 0.7639 0.5166 0.9287 0.036 Uiso calc U . R 1 . .
C C11 0.5859(7) 0.5823(5) 0.8425(5) 0.0241(15) Uani d . . . 1 . .
H H11 0.6256 0.5308 0.7957 0.029 Uiso calc U . R 1 . .
C C12 0.0613(7) 0.6271(6) 0.8952(4) 0.0265(15) Uani d . . . 1 . .
H H12A 0.1451 0.6216 0.938 0.04 Uiso calc U . R 1 . .
H H12B 0.0585 0.5491 0.8807 0.04 Uiso calc U . R 1 . .
H H12C -0.0381 0.6642 0.9249 0.04 Uiso calc U . R 1 . .
C C13 -0.0266(7) 0.5947(5) 0.6877(5) 0.0271(15) Uani d . . . 1 . .
H H13A -0.0069 0.5277 0.7347 0.041 Uiso calc U . R 1 . .
H H13B 0.0149 0.5697 0.6263 0.041 Uiso calc U . R 1 . .
H H13C -0.1387 0.6278 0.6847 0.041 Uiso calc U . R 1 . .
C C14 0.0556(7) 0.7998(6) 0.5477(4) 0.0279(15) Uani d . . . 1 . .
H H14A -0.0407 0.8604 0.5407 0.042 Uiso calc U . R 1 . .
H H14B 0.0431 0.7291 0.5229 0.042 Uiso calc U . R 1 . .
H H14C 0.1408 0.8264 0.513 0.042 Uiso calc U . R 1 . .
C C15 0.1876(7) 0.9611(5) 0.6688(5) 0.0315(17) Uani d . . . 1 . .
H H15A 0.095 1.0238 0.6778 0.047 Uiso calc U . R 1 . .
H H15B 0.217 0.96 0.6019 0.047 Uiso calc U . R 1 . .
H H15C 0.2732 0.974 0.703 0.047 Uiso calc U . R 1 . .
C C16 0.4803(6) 0.6868(5) 0.6189(4) 0.0210(14) Uani d . . . 1 . .
C C17 0.5196(7) 0.7877(6) 0.5791(5) 0.0284(16) Uani d . . . 1 . .
H H17 0.4631 0.8613 0.5968 0.034 Uiso calc U . R 1 . .
C C18 0.6403(7) 0.7799(6) 0.5143(5) 0.0292(16) Uani d . . . 1 . .
C C19 0.7330(7) 0.6780(6) 0.4863(4) 0.0287(16) Uani d . . . 1 . .
H H19 0.8169 0.6762 0.4417 0.034 Uiso calc U . R 1 . .
C C20 0.6955(6) 0.5794(6) 0.5273(4) 0.0232(15) Uani d . . . 1 . .
C C21 0.5732(6) 0.5780(5) 0.5926(4) 0.0200(14) Uani d . . . 1 . .
C C22 0.5284(6) 0.4741(5) 0.6375(4) 0.0205(14) Uani d . . . 1 . .
C C23 0.6012(7) 0.3589(5) 0.6275(4) 0.0244(15) Uani d . . . 1 . .
H H23 0.6916 0.3398 0.5878 0.029 Uiso calc U . R 1 . .
C C24 0.5416(7) 0.2723(5) 0.6757(5) 0.0269(16) Uani d . . . 1 . .
H H24 0.5921 0.1932 0.67 0.032 Uiso calc U . R 1 . .
C C25 0.4100(7) 0.2998(6) 0.7316(5) 0.0304(16) Uani d . . . 1 . .
H H25 0.3667 0.2406 0.7637 0.036 Uiso calc U . R 1 . .
C C26 0.3413(7) 0.4159(6) 0.7403(4) 0.0250(15) Uani d . . . 1 . .
H H26 0.2508 0.4358 0.7798 0.03 Uiso calc U . R 1 . .
C C27 0.7015(7) 0.9827(6) 0.8423(5) 0.0365(18) Uani d . . . 1 . .
H H27 0.7445 1.0499 0.8159 0.044 Uiso calc U . R 1 . .
Cl Cl1 0.7163(3) 0.8868(3) 0.75591(18) 0.0903(10) Uani d . . . 1 . .
Cl Cl2 0.50383(19) 1.03425(15) 0.87319(13) 0.0375(4) Uani d . . . 1 . .
Cl Cl3 0.8052(2) 0.91530(17) 0.94038(14) 0.0464(5) Uani d . . . 1 . .
F F1 0.6730(4) 0.8801(4) 0.4747(3) 0.0483(11) Uani d . . . 1 . .
F F2 0.7857(4) 0.4766(3) 0.5017(3) 0.0377(10) Uani d . . . 1 . .
F F3 0.8906(4) 0.1689(3) 0.7634(3) 0.0463(11) Uani d . . . 1 . .
F F4 1.0529(5) 0.3311(4) 0.8668(3) 0.0502(12) Uani d . . . 1 . .
F F5 0.8276(5) 0.3548(4) 0.7972(4) 0.0764(17) Uani d . . . 1 . .
F F6 1.1176(5) 0.1450(4) 0.8332(4) 0.0658(14) Uani d . . . 1 . .
F F7 1.0501(5) 0.2849(4) 0.7196(3) 0.0638(14) Uani d . . . 1 . .
F F8 0.8961(6) 0.2131(5) 0.9116(3) 0.0817(18) Uani d . . . 1 . .
Ir Ir1 0.30498(3) 0.67439(2) 0.71641(2) 0.01626(8) Uani d . . . 1 . .
N N1 0.4507(5) 0.6611(4) 0.8285(3) 0.0220(12) Uani d . . . 1 . .
N N2 0.3989(5) 0.5009(4) 0.6947(3) 0.0186(11) Uani d . . . 1 . .
P P1 0.97124(19) 0.24967(15) 0.81543(12) 0.0262(4) Uani d . . . 1 . .

loop_
_atom_site_aniso_label
_atom_site_aniso_U_11
_atom_site_aniso_U_22
_atom_site_aniso_U_33
_atom_site_aniso_U_12
_atom_site_aniso_U_13
_atom_site_aniso_U_23
C2 0.014(3) 0.018(3) 0.025(4) 0.000(3) 0.006(3) -0.004(3)
C3 0.016(3) 0.021(3) 0.026(4) -0.004(3) -0.001(3) -0.003(3)
C4 0.023(3) 0.016(3) 0.018(3) 0.000(3) -0.001(3) -0.001(3)
C5 0.018(3) 0.016(3) 0.034(4) -0.003(3) 0.004(3) -0.006(3)
C1 0.021(3) 0.021(3) 0.018(3) -0.005(3) 0.004(3) -0.003(3)
C6 0.027(4) 0.023(4) 0.028(4) -0.003(3) 0.002(3) -0.016(3)
C7 0.026(3) 0.023(4) 0.019(3) -0.013(3) 0.003(3) -0.009(3)
C8 0.035(4) 0.040(4) 0.024(4) -0.009(3) 0.003(3) -0.012(3)
C9 0.044(4) 0.050(5) 0.020(4) -0.011(4) -0.018(3) 0.000(4)
C10 0.022(3) 0.040(4) 0.029(4) -0.006(3) -0.004(3) -0.005(3)
C11 0.018(3) 0.027(4) 0.028(4) -0.007(3) 0.001(3) -0.003(3)
C12 0.021(3) 0.034(4) 0.023(4) -0.006(3) 0.003(3) -0.001(3)
C13 0.023(3) 0.027(4) 0.032(4) -0.009(3) 0.002(3) -0.002(3)
C14 0.025(4) 0.027(4) 0.029(4) 0.000(3) -0.008(3) -0.001(3)
C15 0.029(4) 0.018(4) 0.046(5) -0.002(3) 0.004(3) -0.005(3)
C16 0.019(3) 0.026(4) 0.019(3) -0.004(3) -0.008(3) -0.003(3)
C17 0.022(3) 0.030(4) 0.035(4) -0.009(3) -0.003(3) 0.001(3)
C18 0.022(4) 0.042(4) 0.024(4) -0.013(3) -0.002(3) 0.007(3)
C19 0.020(3) 0.050(5) 0.019(4) -0.015(3) 0.004(3) 0.000(3)
C20 0.018(3) 0.035(4) 0.017(3) -0.002(3) -0.004(3) -0.009(3)
C21 0.016(3) 0.032(4) 0.015(3) -0.010(3) -0.001(3) -0.004(3)
C22 0.013(3) 0.035(4) 0.014(3) -0.003(3) -0.004(2) -0.010(3)
C23 0.020(3) 0.026(4) 0.026(4) 0.000(3) -0.001(3) -0.007(3)
C24 0.029(4) 0.013(3) 0.036(4) 0.005(3) -0.010(3) -0.008(3)
C25 0.033(4) 0.021(4) 0.036(4) -0.004(3) -0.006(3) 0.001(3)
C26 0.021(3) 0.030(4) 0.024(4) -0.007(3) 0.000(3) -0.002(3)
C27 0.028(4) 0.046(5) 0.033(4) -0.005(3) 0.000(3) -0.005(4)
Cl1 0.0627(15) 0.125(2) 0.0687(18) 0.0299(14) -0.0153(13) -0.0626(17)
Cl2 0.0316(9) 0.0300(10) 0.0472(12) -0.0008(7) -0.0002(8) -0.0030(9)
Cl3 0.0355(10) 0.0501(12) 0.0490(13) 0.0006(9) -0.0076(9) -0.0059(10)
F1 0.038(2) 0.046(3) 0.060(3) -0.019(2) 0.010(2) 0.017(2)
F2 0.029(2) 0.046(3) 0.036(2) -0.0040(18) 0.0122(18) -0.016(2)
F3 0.039(2) 0.043(3) 0.064(3) -0.019(2) 0.001(2) -0.017(2)
F4 0.062(3) 0.049(3) 0.049(3) -0.026(2) -0.004(2) -0.019(2)
F5 0.052(3) 0.048(3) 0.121(5) 0.019(2) -0.025(3) -0.036(3)
F6 0.059(3) 0.049(3) 0.081(4) 0.014(2) -0.027(3) -0.015(3)
F7 0.083(3) 0.090(4) 0.034(3) -0.053(3) 0.017(2) -0.010(3)
F8 0.109(4) 0.108(5) 0.046(3) -0.068(4) 0.041(3) -0.014(3)
Ir1 0.01568(13) 0.01655(14) 0.01673(14) -0.00418(9) 0.00157(9) -0.00295(10)
N1 0.023(3) 0.022(3) 0.021(3) -0.005(2) 0.004(2) -0.005(2)
N2 0.016(3) 0.020(3) 0.020(3) -0.005(2) -0.002(2) -0.004(2)
P1 0.0284(9) 0.0248(10) 0.0265(10) -0.0090(8) 0.0052(8) -0.0052(8)

loop_
_atom_type_symbol
_atom_type_description
_atom_type_scat_dispersion_real
_atom_type_scat_dispersion_imag
_atom_type_scat_source
C C 0.0033 0.0016 'International Tables Vol C Tables 4.2.6.8 and 6.1.1.4'
H H 0.0000 0.0000 'International Tables Vol C Tables 4.2.6.8 and 6.1.1.4'
Cl Cl 0.1484 0.1585 'International Tables Vol C Tables 4.2.6.8 and 6.1.1.4'
F F 0.0171 0.0103 'International Tables Vol C Tables 4.2.6.8 and 6.1.1.4'
Ir Ir -1.4442 7.9887 'International Tables Vol C Tables 4.2.6.8 and 6.1.1.4'
N N 0.0061 0.0033 'International Tables Vol C Tables 4.2.6.8 and 6.1.1.4'
P P 0.1023 0.0942 'International Tables Vol C Tables 4.2.6.8 and 6.1.1.4'

loop_
_geom_angle_atom_site_label_1
_geom_angle_atom_site_label_2
_geom_angle_atom_site_label_3
_geom_angle_site_symmetry_1
_geom_angle_site_symmetry_3
_geom_angle
_geom_angle_publ_flag
C3 C2 C1 . . 106.1(5) ?
C3 C2 C12 . . 127.6(5) ?
C1 C2 C12 . . 126.2(5) ?
C3 C2 Ir1 . . 71.6(3) ?
C1 C2 Ir1 . . 66.5(3) ?
C12 C2 Ir1 . . 127.7(4) ?
C2 C3 C4 . . 109.4(5) ?
C2 C3 C13 . . 125.6(6) ?
C4 C3 C13 . . 124.9(5) ?
C2 C3 Ir1 . . 70.9(3) ?
C4 C3 Ir1 . . 69.3(3) ?
C13 C3 Ir1 . . 128.3(4) ?
C3 C4 C5 . . 107.2(5) ?
C3 C4 C14 . . 126.7(5) ?
C5 C4 C14 . . 125.5(6) ?
C3 C4 Ir1 . . 72.6(3) ?
C5 C4 Ir1 . . 69.7(3) ?
C14 C4 Ir1 . . 130.1(4) ?
C1 C5 C4 . . 106.8(5) ?
C1 C5 C15 . . 128.0(5) ?
C4 C5 C15 . . 124.8(6) ?
C1 C5 Ir1 . . 68.5(3) ?
C4 C5 Ir1 . . 71.3(3) ?
C15 C5 Ir1 . . 130.2(4) ?
C5 C1 C2 . . 110.3(5) ?
C5 C1 C6 . . 125.2(5) ?
C2 C1 C6 . . 123.7(6) ?
C5 C1 Ir1 . . 72.6(3) ?
C2 C1 Ir1 . . 74.7(3) ?
C6 C1 Ir1 . . 111.1(4) ?
C7 C6 C1 . . 111.7(5) ?
C7 C6 H6A . . 109.3 ?
C1 C6 H6A . . 109.3 ?
C7 C6 H6B . . 109.3 ?
C1 C6 H6B . . 109.3 ?
H6A C6 H6B . . 107.9 ?
N1 C7 C8 . . 119.3(6) ?
N1 C7 C6 . . 118.4(5) ?
C8 C7 C6 . . 122.3(5) ?
C7 C8 C9 . . 120.8(6) ?
C7 C8 H8 . . 119.6 ?
C9 C8 H8 . . 119.6 ?
C10 C9 C8 . . 118.9(6) ?
C10 C9 H9 . . 120.6 ?
C8 C9 H9 . . 120.6 ?
C11 C10 C9 . . 119.0(6) ?
C11 C10 H10 . . 120.5 ?
C9 C10 H10 . . 120.5 ?
N1 C11 C10 . . 122.8(6) ?
N1 C11 H11 . . 118.6 ?
C10 C11 H11 . . 118.6 ?
C2 C12 H12A . . 109.5 ?
C2 C12 H12B . . 109.5 ?
H12A C12 H12B . . 109.5 ?
C2 C12 H12C . . 109.5 ?
H12A C12 H12C . . 109.5 ?
H12B C12 H12C . . 109.5 ?
C3 C13 H13A . . 109.5 ?
C3 C13 H13B . . 109.5 ?
H13A C13 H13B . . 109.5 ?
C3 C13 H13C . . 109.5 ?
H13A C13 H13C . . 109.5 ?
H13B C13 H13C . . 109.5 ?
C4 C14 H14A . . 109.5 ?
C4 C14 H14B . . 109.5 ?
H14A C14 H14B . . 109.5 ?
C4 C14 H14C . . 109.5 ?
H14A C14 H14C . . 109.5 ?
H14B C14 H14C . . 109.5 ?
C5 C15 H15A . . 109.5 ?
C5 C15 H15B . . 109.5 ?
H15A C15 H15B . . 109.5 ?
C5 C15 H15C . . 109.5 ?
H15A C15 H15C . . 109.5 ?
H15B C15 H15C . . 109.5 ?
C17 C16 C21 . . 117.9(5) ?
C17 C16 Ir1 . . 127.2(5) ?
C21 C16 Ir1 . . 114.8(4) ?
C18 C17 C16 . . 119.4(6) ?
C18 C17 H17 . . 120.3 ?
C16 C17 H17 . . 120.3 ?
F1 C18 C17 . . 118.1(6) ?
F1 C18 C19 . . 116.9(5) ?
C17 C18 C19 . . 125.0(6) ?
C20 C19 C18 . . 115.1(6) ?
C20 C19 H19 . . 122.5 ?
C18 C19 H19 . . 122.5 ?
F2 C20 C19 . . 116.7(5) ?
F2 C20 C21 . . 119.0(6) ?
C19 C20 C21 . . 124.3(6) ?
C20 C21 C16 . . 118.2(6) ?
C20 C21 C22 . . 125.9(5) ?
C16 C21 C22 . . 115.9(5) ?
N2 C22 C23 . . 119.9(6) ?
N2 C22 C21 . . 112.3(5) ?
C23 C22 C21 . . 127.8(5) ?
C24 C23 C22 . . 119.5(6) ?
C24 C23 H23 . . 120.2 ?
C22 C23 H23 . . 120.2 ?
C25 C24 C23 . . 120.3(6) ?
C25 C24 H24 . . 119.8 ?
C23 C24 H24 . . 119.8 ?
C24 C25 C26 . . 118.4(6) ?
C24 C25 H25 . . 120.8 ?
C26 C25 H25 . . 120.8 ?
N2 C26 C25 . . 121.9(6) ?
N2 C26 H26 . . 119.1 ?
C25 C26 H26 . . 119.1 ?
Cl3 C27 Cl1 . . 111.3(4) ?
Cl3 C27 Cl2 . . 110.7(4) ?
Cl1 C27 Cl2 . . 108.3(4) ?
Cl3 C27 H27 . . 108.8 ?
Cl1 C27 H27 . . 108.8 ?
Cl2 C27 H27 . . 108.8 ?
C16 Ir1 N2 . . 78.3(2) ?
C16 Ir1 N1 . . 92.4(2) ?
N2 Ir1 N1 . . 90.70(18) ?
C16 Ir1 C1 . . 132.8(2) ?
N2 Ir1 C1 . . 147.8(2) ?
N1 Ir1 C1 . . 81.1(2) ?
C16 Ir1 C5 . . 103.3(2) ?
N2 Ir1 C5 . . 160.7(2) ?
N1 Ir1 C5 . . 108.4(2) ?
C1 Ir1 C5 . . 38.9(2) ?
C16 Ir1 C4 . . 105.0(2) ?
N2 Ir1 C4 . . 121.71(19) ?
N1 Ir1 C4 . . 145.4(2) ?
C1 Ir1 C4 . . 65.0(2) ?
C5 Ir1 C4 . . 39.0(2) ?
C16 Ir1 C2 . . 167.8(2) ?
N2 Ir1 C2 . . 112.0(2) ?
N1 Ir1 C2 . . 94.0(2) ?
C1 Ir1 C2 . . 38.8(2) ?
C5 Ir1 C2 . . 64.8(2) ?
C4 Ir1 C2 . . 64.3(2) ?
C16 Ir1 C3 . . 136.4(2) ?
N2 Ir1 C3 . . 101.21(19) ?
N1 Ir1 C3 . . 131.1(2) ?
C1 Ir1 C3 . . 63.8(2) ?
C5 Ir1 C3 . . 64.1(2) ?
C4 Ir1 C3 . . 38.1(2) ?
C2 Ir1 C3 . . 37.5(2) ?
C11 N1 C7 . . 119.3(5) ?
C11 N1 Ir1 . . 126.2(4) ?
C7 N1 Ir1 . . 114.4(4) ?
C26 N2 C22 . . 120.0(5) ?
C26 N2 Ir1 . . 121.4(4) ?
C22 N2 Ir1 . . 118.4(4) ?
F8 P1 F5 . . 90.8(3) ?
F8 P1 F7 . . 178.8(3) ?
F5 P1 F7 . . 90.3(3) ?
F8 P1 F6 . . 89.9(3) ?
F5 P1 F6 . . 179.2(3) ?
F7 P1 F6 . . 89.0(3) ?
F8 P1 F3 . . 90.7(2) ?
F5 P1 F3 . . 90.4(2) ?
F7 P1 F3 . . 89.7(2) ?
F6 P1 F3 . . 90.2(2) ?
F8 P1 F4 . . 89.7(2) ?
F5 P1 F4 . . 89.6(2) ?
F7 P1 F4 . . 89.8(2) ?
F6 P1 F4 . . 89.8(2) ?
F3 P1 F4 . . 179.5(3) ?

loop_
_geom_bond_atom_site_label_1
_geom_bond_atom_site_label_2
_geom_bond_site_symmetry_2
_geom_bond_distance
_geom_bond_publ_flag
C2 C3 . 1.434(8) ?
C2 C1 . 1.445(8) ?
C2 C12 . 1.484(8) ?
C2 Ir1 . 2.226(5) ?
C3 C4 . 1.448(8) ?
C3 C13 . 1.490(8) ?
C3 Ir1 . 2.236(5) ?
C4 C5 . 1.458(8) ?
C4 C14 . 1.505(8) ?
C4 Ir1 . 2.193(6) ?
C5 C1 . 1.428(9) ?
C5 C15 . 1.491(8) ?
C5 Ir1 . 2.170(6) ?
C1 C6 . 1.509(8) ?
C1 Ir1 . 2.116(5) ?
C6 C7 . 1.493(8) ?
C6 H6A . 0.99 ?
C6 H6B . 0.99 ?
C7 N1 . 1.369(7) ?
C7 C8 . 1.381(9) ?
C8 C9 . 1.386(9) ?
C8 H8 . 0.95 ?
C9 C10 . 1.371(9) ?
C9 H9 . 0.95 ?
C10 C11 . 1.367(9) ?
C10 H10 . 0.95 ?
C11 N1 . 1.345(8) ?
C11 H11 . 0.95 ?
C12 H12A . 0.98 ?
C12 H12B . 0.98 ?
C12 H12C . 0.98 ?
C13 H13A . 0.98 ?
C13 H13B . 0.98 ?
C13 H13C . 0.98 ?
C14 H14A . 0.98 ?
C14 H14B . 0.98 ?
C14 H14C . 0.98 ?
C15 H15A . 0.98 ?
C15 H15B . 0.98 ?
C15 H15C . 0.98 ?
C16 C17 . 1.391(8) ?
C16 C21 . 1.430(8) ?
C16 Ir1 . 2.051(6) ?
C17 C18 . 1.368(9) ?
C17 H17 . 0.95 ?
C18 F1 . 1.357(7) ?
C18 C19 . 1.374(9) ?
C19 C20 . 1.366(9) ?
C19 H19 . 0.95 ?
C20 F2 . 1.362(7) ?
C20 C21 . 1.393(8) ?
C21 C22 . 1.467(8) ?
C22 N2 . 1.363(7) ?
C22 C23 . 1.386(8) ?
C23 C24 . 1.379(9) ?
C23 H23 . 0.95 ?
C24 C25 . 1.367(9) ?
C24 H24 . 0.95 ?
C25 C26 . 1.386(8) ?
C25 H25 . 0.95 ?
C26 N2 . 1.339(8) ?
C26 H26 . 0.95 ?
C27 Cl3 . 1.745(7) ?
C27 Cl1 . 1.748(7) ?
C27 Cl2 . 1.759(6) ?
C27 H27 . 1.0 ?
F3 P1 . 1.596(4) ?
F4 P1 . 1.602(4) ?
F5 P1 . 1.570(5) ?
F6 P1 . 1.581(5) ?
F7 P1 . 1.571(4) ?
F8 P1 . 1.564(4) ?
Ir1 N2 . 2.081(5) ?
Ir1 N1 . 2.097(5) ?

loop_
_geom_hbond_atom_site_label_D
_geom_hbond_atom_site_label_H
_geom_hbond_atom_site_label_A
_geom_hbond_site_symmetry_A
_geom_hbond_distance_DH
_geom_hbond_distance_HA
_geom_hbond_distance_DA
_geom_hbond_angle_DHA
_geom_hbond_publ_flag
C6 H6A Cl2 . 0.99 2.92 3.762(6) 143.2 ?
C6 H6B F8 2_667 0.99 2.32 3.253(8) 156.9 ?
C8 H8 Cl2 2_677 0.95 2.97 3.782(7) 144.5 ?
C11 H11 F5 . 0.95 2.41 3.121(7) 131.9 ?
C11 H11 N2 . 0.95 2.67 3.138(7) 111.3 ?
C19 H19 F7 2_766 0.95 2.58 3.477(7) 156.5 ?
C23 H23 F2 . 0.95 2.24 2.856(7) 121.7 ?
C25 H25 Cl2 1_545 0.95 2.83 3.530(7) 131.5 ?
C26 H26 F4 1_455 0.95 2.59 3.346(7) 137.2 ?
C27 H27 F3 1_565 1.00 2.20 3.178(8) 166.8 ?

loop_
_geom_torsion_atom_site_label_1
_geom_torsion_atom_site_label_2
_geom_torsion_atom_site_label_3
_geom_torsion_atom_site_label_4
_geom_torsion_site_symmetry_1
_geom_torsion_site_symmetry_2
_geom_torsion_site_symmetry_3
_geom_torsion_site_symmetry_4
_geom_torsion
_geom_torsion_publ_flag
C1 C2 C3 C4 . . . . -1.0(6) ?
C12 C2 C3 C4 . . . . 177.4(5) ?
Ir1 C2 C3 C4 . . . . -58.8(4) ?
C1 C2 C3 C13 . . . . -178.3(5) ?
C12 C2 C3 C13 . . . . 0.1(10) ?
Ir1 C2 C3 C13 . . . . 123.9(6) ?
C1 C2 C3 Ir1 . . . . 57.8(4) ?
C12 C2 C3 Ir1 . . . . -123.9(6) ?
C2 C3 C4 C5 . . . . -1.7(6) ?
C13 C3 C4 C5 . . . . 175.7(5) ?
Ir1 C3 C4 C5 . . . . -61.4(4) ?
C2 C3 C4 C14 . . . . -172.9(5) ?
C13 C3 C4 C14 . . . . 4.5(9) ?
Ir1 C3 C4 C14 . . . . 127.4(6) ?
C2 C3 C4 Ir1 . . . . 59.7(4) ?
C13 C3 C4 Ir1 . . . . -122.9(6) ?
C3 C4 C5 C1 . . . . 3.7(6) ?
C14 C4 C5 C1 . . . . 175.0(5) ?
Ir1 C4 C5 C1 . . . . -59.6(4) ?
C3 C4 C5 C15 . . . . -170.2(5) ?
C14 C4 C5 C15 . . . . 1.1(9) ?
Ir1 C4 C5 C15 . . . . 126.5(6) ?
C3 C4 C5 Ir1 . . . . 63.3(4) ?
C14 C4 C5 Ir1 . . . . -125.4(6) ?
C4 C5 C1 C2 . . . . -4.4(7) ?
C15 C5 C1 C2 . . . . 169.2(5) ?
Ir1 C5 C1 C2 . . . . -65.8(4) ?
C4 C5 C1 C6 . . . . 165.4(5) ?
C15 C5 C1 C6 . . . . -21.0(10) ?
Ir1 C5 C1 C6 . . . . 104.0(6) ?
C4 C5 C1 Ir1 . . . . 61.4(4) ?
C15 C5 C1 Ir1 . . . . -125.0(6) ?
C3 C2 C1 C5 . . . . 3.4(7) ?
C12 C2 C1 C5 . . . . -175.0(5) ?
Ir1 C2 C1 C5 . . . . 64.5(4) ?
C3 C2 C1 C6 . . . . -166.6(5) ?
C12 C2 C1 C6 . . . . 15.0(9) ?
Ir1 C2 C1 C6 . . . . -105.5(5) ?
C3 C2 C1 Ir1 . . . . -61.1(4) ?
C12 C2 C1 Ir1 . . . . 120.5(6) ?
C5 C1 C6 C7 . . . . -102.6(7) ?
C2 C1 C6 C7 . . . . 65.8(7) ?
Ir1 C1 C6 C7 . . . . -19.5(6) ?
C1 C6 C7 N1 . . . . 17.8(8) ?
C1 C6 C7 C8 . . . . -164.1(6) ?
N1 C7 C8 C9 . . . . 0.1(10) ?
C6 C7 C8 C9 . . . . -178.0(6) ?
C7 C8 C9 C10 . . . . 0.5(10) ?
C8 C9 C10 C11 . . . . -0.7(10) ?
C9 C10 C11 N1 . . . . 0.2(10) ?
C21 C16 C17 C18 . . . . 2.5(9) ?
Ir1 C16 C17 C18 . . . . -179.6(5) ?
C16 C17 C18 F1 . . . . 178.1(5) ?
C16 C17 C18 C19 . . . . -2.5(10) ?
F1 C18 C19 C20 . . . . -179.6(5) ?
C17 C18 C19 C20 . . . . 1.1(10) ?
C18 C19 C20 F2 . . . . -179.6(5) ?
C18 C19 C20 C21 . . . . 0.3(9) ?
F2 C20 C21 C16 . . . . 179.7(5) ?
C19 C20 C21 C16 . . . . -0.2(9) ?
F2 C20 C21 C22 . . . . -0.8(9) ?
C19 C20 C21 C22 . . . . 179.4(6) ?
C17 C16 C21 C20 . . . . -1.2(8) ?
Ir1 C16 C21 C20 . . . . -179.4(4) ?
C17 C16 C21 C22 . . . . 179.2(5) ?
Ir1 C16 C21 C22 . . . . 1.0(6) ?
C20 C21 C22 N2 . . . . -176.9(5) ?
C16 C21 C22 N2 . . . . 2.7(7) ?
C20 C21 C22 C23 . . . . 3.1(10) ?
C16 C21 C22 C23 . . . . -177.3(6) ?
N2 C22 C23 C24 . . . . 0.1(9) ?
C21 C22 C23 C24 . . . . -179.9(6) ?
C22 C23 C24 C25 . . . . 1.1(9) ?
C23 C24 C25 C26 . . . . -1.7(9) ?
C24 C25 C26 N2 . . . . 1.0(9) ?
C10 C11 N1 C7 . . . . 0.4(9) ?
C10 C11 N1 Ir1 . . . . -174.6(5) ?
C8 C7 N1 C11 . . . . -0.6(8) ?
C6 C7 N1 C11 . . . . 177.6(5) ?
C8 C7 N1 Ir1 . . . . 175.0(5) ?
C6 C7 N1 Ir1 . . . . -6.9(7) ?
C25 C26 N2 C22 . . . . 0.2(9) ?
C25 C26 N2 Ir1 . . . . -175.1(5) ?
C23 C22 N2 C26 . . . . -0.7(8) ?
C21 C22 N2 C26 . . . . 179.3(5) ?
C23 C22 N2 Ir1 . . . . 174.7(4) ?
C21 C22 N2 Ir1 . . . . -5.3(6) ?
